data_2018078
loop_
_publ_author_name
'G\'omez, Sandra L.'
'Palma, Alirio'
'Cobo, Justo'
'Glidewell, Christopher'

_publ_section_title
;
 (2<i>R</i>*,4<i>S</i>*)-2-(Pyridin-3-yl)-2,3,4,5-tetrahydro-1<i>H</i>-1-benzazepin-4-ol:
 a three-dimensional framework built from
 O---H&#x00B7;&#x00B7;&#x00B7;N, C---H&#x00B7;&#x00B7;&#x00B7;O and
 C---H&#x00B7;&#x00B7;&#x00B7;\p(arene) hydrogen bonds
;
_journal_coeditor_code SK3404
_journal_issue 5
_journal_name_full 'Acta Crystallographica Section C'
_journal_page_first o157
_journal_page_last o160
_journal_paper_doi 10.1107/S010827011101016X
_journal_volume 67
_journal_year 2011
_chemical_formula_iupac 'C15 H16 N2 O'
_chemical_formula_moiety 'C15 H16 N2 O'
_chemical_formula_sum 'C15 H16 N2 O'
_chemical_formula_weight 240.30
_chemical_name_systematic
;
(2<i>R</i>*,4<i>S</i>*)-2-(Pyridin-3-yl)-2,3,4,5-tetrahydro-1<i>H</i>-
1-benzazepin-4-ol
;
_space_group_IT_number 19
_symmetry_cell_setting orthorhombic
_symmetry_space_group_name_Hall 'P 2ac 2ab'
_symmetry_space_group_name_H-M 'P 21 21 21'
_atom_sites_solution_hydrogens geom
_atom_sites_solution_primary direct
_atom_sites_solution_secondary difmap
_cell_angle_alpha 90.00
_cell_angle_beta 90.00
_cell_angle_gamma 90.00
_cell_formula_units_Z 4
_cell_length_a 6.0318(9)
_cell_length_b 8.3396(10)
_cell_length_c 25.361(4)
_cell_measurement_reflns_used 1714
_cell_measurement_temperature 120(2)
_cell_measurement_theta_max 27.50
_cell_measurement_theta_min 2.92
_cell_volume 1275.7(3)
_computing_cell_refinement 'DIRAX/LSQ (Duisenberg <i>et al.</i>, 2000)'
_computing_data_collection 'COLLECT (Hooft, 1999)'
_computing_data_reduction 'EVALCCD (Duisenberg <i>et al.</i>, 2003)'
_computing_molecular_graphics 'PLATON (Spek, 2009)'
_computing_publication_material 'SHELXL97 (Sheldrick, 2008) and PLATON (Spek, 2009)'
_computing_structure_refinement 'SHELXL97 (Sheldrick, 2008)'
_computing_structure_solution 'SIR2004 (Burla <i>et al.</i>, 2005)'
_diffrn_ambient_temperature 120(2)
_diffrn_detector_area_resol_mean 9.091
_diffrn_measured_fraction_theta_full 0.997
_diffrn_measured_fraction_theta_max 0.997
_diffrn_measurement_device_type 'Bruker--Nonius KappaCCD'
_diffrn_measurement_method '\f and \w'
_diffrn_radiation_monochromator graphite
_diffrn_radiation_source 'Bruker-Nonius FR591 rotating anode'
_diffrn_radiation_type 'Mo K\a'
_diffrn_radiation_wavelength 0.71073
_diffrn_reflns_av_R_equivalents 0.0343
_diffrn_reflns_av_sigmaI/netI 0.0257
_diffrn_reflns_limit_h_max 7
_diffrn_reflns_limit_h_min -7
_diffrn_reflns_limit_k_max 10
_diffrn_reflns_limit_k_min -10
_diffrn_reflns_limit_l_max 32
_diffrn_reflns_limit_l_min -32
_diffrn_reflns_number 10571
_diffrn_reflns_theta_full 27.50
_diffrn_reflns_theta_max 27.50
_diffrn_reflns_theta_min 2.92
_diffrn_standards_decay_% 0
_diffrn_standards_interval_count 0
_diffrn_standards_interval_time 0
_diffrn_standards_number 0
_exptl_absorpt_coefficient_mu 0.080
_exptl_absorpt_correction_T_max 0.984
_exptl_absorpt_correction_T_min 0.969
_exptl_absorpt_correction_type multi-scan
_exptl_absorpt_process_details '(SADABS; Sheldrick, 2003)'
_exptl_crystal_colour colourless
_exptl_crystal_density_diffrn 1.251
_exptl_crystal_density_method 'not measured'
_exptl_crystal_description block
_exptl_crystal_F_000 512
_exptl_crystal_size_max 0.40
_exptl_crystal_size_mid 0.22
_exptl_crystal_size_min 0.20
_refine_diff_density_max 0.158
_refine_diff_density_min -0.217
_refine_ls_extinction_method none
_refine_ls_goodness_of_fit_ref 1.114
_refine_ls_hydrogen_treatment constr
_refine_ls_matrix_type full
_refine_ls_number_parameters 163
_refine_ls_number_reflns 1714
_refine_ls_number_restraints 0
_refine_ls_restrained_S_all 1.114
_refine_ls_R_factor_all 0.0500
_refine_ls_R_factor_gt 0.0347
_refine_ls_shift/su_max 0.001
_refine_ls_shift/su_mean 0.000
_refine_ls_structure_factor_coef Fsqd
_refine_ls_weighting_details 'w=1/[\s^2^(Fo^2^)+(0.0380P)^2^+0.2800P] where P=(Fo^2^+2Fc^2^)/3'
_refine_ls_weighting_scheme calc
_refine_ls_wR_factor_gt 0.0768
_refine_ls_wR_factor_ref 0.0855
_reflns_number_gt 1453
_reflns_number_total 1714
_reflns_threshold_expression I>2\s(I)
_cod_data_source_file sk3404.cif
_cod_data_source_block I
_cod_depositor_comments
;
The following automatic conversions were performed:

data name '_iucr_refine_instruction_details' was replaced with
'_iucr_refine_instructions_details' as specified in the replacement
file 'data/replacement-values/replacement_tags.lst'.

Automatic conversion script
Id: cif_correct_tags 9268 2022-04-12 08:56:07Z antanas 
;
_cod_database_code 2018078
_cod_database_fobs_code 2018078

loop_
_symmetry_equiv_pos_as_xyz
'x, y, z'
'-x+1/2, -y, z+1/2'
'x+1/2, -y+1/2, -z'
'-x, y+1/2, -z+1/2'

loop_
_atom_site_type_symbol
_atom_site_label
_atom_site_fract_x
_atom_site_fract_y
_atom_site_fract_z
_atom_site_U_iso_or_equiv
_atom_site_adp_type
_atom_site_calc_flag
_atom_site_refinement_flags
_atom_site_occupancy
_atom_site_disorder_assembly
_atom_site_disorder_group
N N1 0.5641(3) 0.66510(18) 0.58267(6) 0.0225(4) Uani d . 1 . .
H H1 0.4493 0.6219 0.5666 0.027 Uiso d R 1 . .
C C2 0.5329(3) 0.6467(2) 0.63979(7) 0.0213(4) Uani d . 1 . .
H H2 0.4285 0.7313 0.6526 0.026 Uiso calc R 1 . .
C C3 0.7485(3) 0.6577(2) 0.67083(7) 0.0221(4) Uani d . 1 . .
H H3A 0.7154 0.6372 0.7085 0.027 Uiso calc R 1 . .
H H3B 0.8487 0.5714 0.6586 0.027 Uiso calc R 1 . .
C C4 0.8697(3) 0.8154(2) 0.66667(7) 0.0208(4) Uani d . 1 . .
H H4 0.7648 0.9048 0.6750 0.025 Uiso calc R 1 . .
C C5 0.9656(3) 0.8408(2) 0.61214(7) 0.0225(4) Uani d . 1 . .
H H5A 1.0892 0.9186 0.6146 0.027 Uiso calc R 1 . .
H H5B 1.0276 0.7380 0.5994 0.027 Uiso calc R 1 . .
C C5A 0.8016(3) 0.9007(2) 0.57285(7) 0.0214(4) Uani d . 1 . .
C C6 0.8450(4) 1.0411(2) 0.54530(7) 0.0249(4) Uani d . 1 . .
H H6 0.9742 1.1009 0.5538 0.030 Uiso calc R 1 . .
C C7 0.7071(4) 1.0965(3) 0.50604(8) 0.0278(5) Uani d . 1 . .
H H7 0.7429 1.1914 0.4871 0.033 Uiso calc R 1 . .
C C8 0.5160(4) 1.0123(2) 0.49452(7) 0.0264(5) Uani d . 1 . .
H H8 0.4193 1.0487 0.4675 0.032 Uiso calc R 1 . .
C C9 0.4664(4) 0.8756(2) 0.52236(7) 0.0238(4) Uani d . 1 . .
H H9 0.3325 0.8200 0.5150 0.029 Uiso calc R 1 . .
C C9A 0.6077(3) 0.8171(2) 0.56089(7) 0.0208(4) Uani d . 1 . .
O O41 1.0497(2) 0.81953(15) 0.70290(5) 0.0223(3) Uani d . 1 . .
H H41 0.9927 0.8216 0.7340 0.033 Uiso d R 1 . .
C C21 0.4325(3) 0.4841(2) 0.64981(7) 0.0213(4) Uani d . 1 . .
C C22 0.2805(3) 0.4645(2) 0.69002(7) 0.0221(4) Uani d . 1 . .
H H22 0.2363 0.5569 0.7092 0.026 Uiso calc R 1 . .
N N23 0.1921(3) 0.3246(2) 0.70353(6) 0.0248(4) Uani d . 1 . .
C C24 0.2547(4) 0.1954(2) 0.67638(8) 0.0270(5) Uani d . 1 . .
H H24 0.1937 0.0942 0.6857 0.032 Uiso calc R 1 . .
C C25 0.4033(4) 0.2023(2) 0.63554(8) 0.0306(5) Uani d . 1 . .
H H25 0.4432 0.1081 0.6168 0.037 Uiso calc R 1 . .
C C26 0.4938(4) 0.3487(2) 0.62222(8) 0.0280(5) Uani d . 1 . .
H H26 0.5977 0.3561 0.5942 0.034 Uiso calc R 1 . .

loop_
_atom_site_aniso_label
_atom_site_aniso_U_11
_atom_site_aniso_U_22
_atom_site_aniso_U_33
_atom_site_aniso_U_12
_atom_site_aniso_U_13
_atom_site_aniso_U_23
N1 0.0250(9) 0.0204(7) 0.0220(8) -0.0057(8) -0.0025(7) -0.0009(6)
C2 0.0221(10) 0.0196(9) 0.0223(9) -0.0016(9) 0.0003(8) -0.0006(7)
C3 0.0235(10) 0.0209(9) 0.0220(9) -0.0015(9) -0.0005(8) 0.0016(8)
C4 0.0195(9) 0.0219(9) 0.0210(8) -0.0020(9) -0.0021(8) -0.0011(8)
C5 0.0208(9) 0.0228(9) 0.0238(9) -0.0031(9) 0.0011(8) 0.0001(8)
C5A 0.0234(10) 0.0206(8) 0.0201(9) -0.0011(8) 0.0015(8) -0.0014(8)
C6 0.0282(11) 0.0219(9) 0.0247(9) -0.0044(9) 0.0015(9) -0.0016(8)
C7 0.0355(12) 0.0222(9) 0.0256(10) 0.0017(10) 0.0019(10) 0.0034(8)
C8 0.0319(11) 0.0253(10) 0.0219(9) 0.0046(9) -0.0043(9) -0.0012(8)
C9 0.0237(10) 0.0245(9) 0.0231(9) 0.0017(9) -0.0013(8) -0.0045(8)
C9A 0.0239(10) 0.0194(9) 0.0191(8) -0.0004(8) 0.0026(8) -0.0026(7)
O41 0.0216(6) 0.0251(7) 0.0201(6) -0.0021(7) -0.0021(6) -0.0013(6)
C21 0.0208(10) 0.0198(9) 0.0231(9) -0.0016(9) -0.0034(9) -0.0007(7)
C22 0.0225(10) 0.0196(9) 0.0241(9) -0.0001(9) 0.0002(8) -0.0013(8)
N23 0.0271(9) 0.0240(8) 0.0234(8) -0.0033(8) 0.0003(7) 0.0003(7)
C24 0.0336(12) 0.0198(9) 0.0276(10) -0.0065(10) -0.0018(9) 0.0014(8)
C25 0.0405(13) 0.0204(9) 0.0310(10) -0.0021(10) 0.0070(10) -0.0059(8)
C26 0.0297(11) 0.0252(10) 0.0291(10) -0.0042(9) 0.0076(9) -0.0039(8)

loop_
_atom_type_symbol
_atom_type_description
_atom_type_scat_dispersion_real
_atom_type_scat_dispersion_imag
_atom_type_scat_source
C C 0.0033 0.0016 'International Tables Vol C Tables 4.2.6.8 and 6.1.1.4'
H H 0.0000 0.0000 'International Tables Vol C Tables 4.2.6.8 and 6.1.1.4'
N N 0.0061 0.0033 'International Tables Vol C Tables 4.2.6.8 and 6.1.1.4'
O O 0.0106 0.0060 'International Tables Vol C Tables 4.2.6.8 and 6.1.1.4'

loop_
_geom_angle_atom_site_label_1
_geom_angle_atom_site_label_2
_geom_angle_atom_site_label_3
_geom_angle_site_symmetry_1
_geom_angle_site_symmetry_3
_geom_angle
_geom_angle_publ_flag
C9A N1 C2 . . 120.34(15) ?
C9A N1 H1 . . 109.5 ?
C2 N1 H1 . . 108.2 ?
N1 C2 C21 . . 108.19(15) ?
N1 C2 C3 . . 113.19(16) ?
C21 C2 C3 . . 108.07(15) ?
N1 C2 H2 . . 109.1 ?
C21 C2 H2 . . 109.1 ?
C3 C2 H2 . . 109.1 ?
C4 C3 C2 . . 115.49(15) ?
C4 C3 H3A . . 108.4 ?
C2 C3 H3A . . 108.4 ?
C4 C3 H3B . . 108.4 ?
C2 C3 H3B . . 108.4 ?
H3A C3 H3B . . 107.5 ?
O41 C4 C3 . . 110.24(15) ?
O41 C4 C5 . . 107.15(15) ?
C3 C4 C5 . . 111.79(16) ?
O41 C4 H4 . . 109.2 ?
C3 C4 H4 . . 109.2 ?
C5 C4 H4 . . 109.2 ?
C5A C5 C4 . . 113.84(16) ?
C5A C5 H5A . . 108.8 ?
C4 C5 H5A . . 108.8 ?
C5A C5 H5B . . 108.8 ?
C4 C5 H5B . . 108.8 ?
H5A C5 H5B . . 107.7 ?
C6 C5A C9A . . 118.05(18) ?
C6 C5A C5 . . 119.61(18) ?
C9A C5A C5 . . 122.29(17) ?
C7 C6 C5A . . 122.2(2) ?
C7 C6 H6 . . 118.9 ?
C5A C6 H6 . . 118.9 ?
C6 C7 C8 . . 119.09(19) ?
C6 C7 H7 . . 120.5 ?
C8 C7 H7 . . 120.5 ?
C9 C8 C7 . . 119.7(2) ?
C9 C8 H8 . . 120.2 ?
C7 C8 H8 . . 120.2 ?
C8 C9 C9A . . 121.4(2) ?
C8 C9 H9 . . 119.3 ?
C9A C9 H9 . . 119.3 ?
C9 C9A C5A . . 119.56(18) ?
C9 C9A N1 . . 118.61(17) ?
C5A C9A N1 . . 121.43(17) ?
C4 O41 H41 . . 106.7 ?
C26 C21 C22 . . 117.06(17) ?
C26 C21 C2 . . 122.96(18) ?
C22 C21 C2 . . 119.89(17) ?
N23 C22 C21 . . 124.16(18) ?
N23 C22 H22 . . 117.9 ?
C21 C22 H22 . . 117.9 ?
C22 N23 C24 . . 117.60(17) ?
N23 C24 C25 . . 122.75(18) ?
N23 C24 H24 . . 118.6 ?
C25 C24 H24 . . 118.6 ?
C24 C25 C26 . . 118.77(19) ?
C24 C25 H25 . . 120.6 ?
C26 C25 H25 . . 120.6 ?
C25 C26 C21 . . 119.66(18) ?
C25 C26 H26 . . 120.2 ?
C21 C26 H26 . . 120.2 ?

loop_
_geom_bond_atom_site_label_1
_geom_bond_atom_site_label_2
_geom_bond_site_symmetry_2
_geom_bond_distance
_geom_bond_publ_flag
N1 C9A . 1.408(2) ?
N1 C2 . 1.469(2) ?
N1 H1 . 0.8800 ?
C2 C21 . 1.506(3) ?
C2 C3 . 1.523(3) ?
C2 H2 . 1.0000 ?
C3 C4 . 1.509(3) ?
C3 H3A . 0.9900 ?
C3 H3B . 0.9900 ?
C4 O41 . 1.423(2) ?
C4 C5 . 1.514(2) ?
C4 H4 . 1.0000 ?
C5 C5A . 1.490(3) ?
C5 H5A . 0.9900 ?
C5 H5B . 0.9900 ?
C5A C6 . 1.388(3) ?
C5A C9A . 1.395(3) ?
C6 C7 . 1.378(3) ?
C6 H6 . 0.9500 ?
C7 C8 . 1.381(3) ?
C7 H7 . 0.9500 ?
C8 C9 . 1.374(3) ?
C8 H8 . 0.9500 ?
C9 C9A . 1.385(3) ?
C9 H9 . 0.9500 ?
O41 H41 . 0.8604 ?
C21 C26 . 1.379(3) ?
C21 C22 . 1.381(3) ?
C22 N23 . 1.327(3) ?
C22 H22 . 0.9500 ?
N23 C24 . 1.333(3) ?
C24 C25 . 1.371(3) ?
C24 H24 . 0.9500 ?
C25 C26 . 1.379(3) ?
C25 H25 . 0.9500 ?
C26 H26 . 0.9500 ?

loop_
_geom_hbond_atom_site_label_D
_geom_hbond_atom_site_label_H
_geom_hbond_atom_site_label_A
_geom_hbond_site_symmetry_A
_geom_hbond_distance_DH
_geom_hbond_distance_HA
_geom_hbond_distance_DA
_geom_hbond_angle_DHA
_geom_hbond_publ_flag
O41 H41 N23 4_656 0.86 1.94 2.786(2) 168 y
C22 H22 O41 1_455 0.95 2.47 3.288(2) 145 y
C24 H24 O41 1_445 0.95 2.49 3.436(2) 175 y
C9 H9 Cg 3_466 0.95 2.83 3.633(2) 143 y
C25 H25 Cg 1_545 0.95 2.77 3.633(2) 151 y

loop_
_geom_torsion_atom_site_label_1
_geom_torsion_atom_site_label_2
_geom_torsion_atom_site_label_3
_geom_torsion_atom_site_label_4
_geom_torsion_site_symmetry_1
_geom_torsion_site_symmetry_2
_geom_torsion_site_symmetry_3
_geom_torsion_site_symmetry_4
_geom_torsion
_geom_torsion_publ_flag
C9A N1 C2 C21 . . . . 165.60(17) ?
C9A N1 C2 C3 . . . . -74.7(2) ?
N1 C2 C3 C4 . . . . 61.8(2) ?
C21 C2 C3 C4 . . . . -178.38(16) ?
C2 C3 C4 O41 . . . . 171.70(15) ?
C2 C3 C4 C5 . . . . -69.2(2) ?
O41 C4 C5 C5A . . . . -158.11(16) ?
C3 C4 C5 C5A . . . . 81.0(2) ?
C4 C5 C5A C6 . . . . 124.50(19) ?
C4 C5 C5A C9A . . . . -58.2(2) ?
C9A C5A C6 C7 . . . . -1.9(3) ?
C5 C5A C6 C7 . . . . 175.55(18) ?
C5A C6 C7 C8 . . . . 1.7(3) ?
C6 C7 C8 C9 . . . . 0.2(3) ?
C7 C8 C9 C9A . . . . -2.0(3) ?
C8 C9 C9A C5A . . . . 1.8(3) ?
C8 C9 C9A N1 . . . . -171.01(17) ?
C6 C5A C9A C9 . . . . 0.1(3) ?
C5 C5A C9A C9 . . . . -177.25(18) ?
C6 C5A C9A N1 . . . . 172.71(17) ?
C5 C5A C9A N1 . . . . -4.7(3) ?
C2 N1 C9A C9 . . . . -122.91(19) ?
C2 N1 C9A C5A . . . . 64.4(2) ?
N1 C2 C21 C26 . . . . 39.1(3) ?
C3 C2 C21 C26 . . . . -83.8(2) ?
N1 C2 C21 C22 . . . . -144.45(18) ?
C3 C2 C21 C22 . . . . 92.6(2) ?
C26 C21 C22 N23 . . . . 0.3(3) ?
C2 C21 C22 N23 . . . . -176.35(19) ?
C21 C22 N23 C24 . . . . -0.1(3) ?
C22 N23 C24 C25 . . . . -0.4(3) ?
N23 C24 C25 C26 . . . . 0.6(3) ?
C24 C25 C26 C21 . . . . -0.4(3) ?
C22 C21 C26 C25 . . . . -0.1(3) ?
C2 C21 C26 C25 . . . . 176.5(2) ?

loop_
_cod_related_entry_id
_cod_related_entry_database
_cod_related_entry_code
1 ChemSpider 30654306
